data_7236920
loop_
_publ_author_name
'Yang, Jie'
'Ren, Zichun'
'Chen, Bin'
'Fang, Manman'
'Zhao, Zujin'
'Tang, Ben Zhong'
'Peng, Qian'
'Li, Zhen'

_publ_section_title
;
 Three polymorphs of one luminogen: how the molecular packing affects the
 RTP and AIE properties?
;
_journal_issue 36
_journal_name_full 'Journal of Materials Chemistry C'
_journal_page_first 9242
_journal_paper_doi 10.1039/C7TC03656F
_journal_volume 5
_journal_year 2017
_chemical_formula_sum 'C19 H12 N2 S'
_chemical_formula_weight 300.370
_space_group_IT_number 2
_space_group_name_Hall '-P 1'
_space_group_name_H-M_alt 'P -1'
_symmetry_Int_Tables_number 2
_symmetry_space_group_name_Hall '-P 1'
_symmetry_space_group_name_H-M 'P -1'
_audit_creation_date 2017-01-11
_audit_creation_method SHELXL-97
_audit_update_record
;
2017-06-10 deposited with the CCDC.
2017-08-28 downloaded from the CCDC.
;
_cell_angle_alpha 91.281(1)
_cell_angle_beta 109.390(1)
_cell_angle_gamma 111.059(1)
_cell_formula_units_Z 4
_cell_length_a 10.3472(10)
_cell_length_b 12.6805(12)
_cell_length_c 12.7346(12)
_cell_volume 1451.7(2)
_exptl_crystal_density_meas 0.000
_refine_ls_R_factor_all 0.044
_cod_data_source_file c7tc03656f3.cif
_cod_data_source_block mo_161226d_0m
_cod_original_sg_symbol_Hall -P_1
_cod_database_code 7236920

loop_
_symmetry_equiv_pos_site_id
_symmetry_equiv_pos_as_xyz
1 x,y,z
2 -x,-y,-z

loop_
_atom_site_aniso_label
_atom_site_aniso_U_11
_atom_site_aniso_U_22
_atom_site_aniso_U_33
_atom_site_aniso_U_12
_atom_site_aniso_U_13
_atom_site_aniso_U_23
C1 0.0182(6) 0.0153(6) 0.0148(6) 0.0067(5) 0.0059(5) 0.0026(5)
C2 0.0175(7) 0.0175(6) 0.0238(7) 0.0084(5) 0.0080(5) 0.0029(5)
C3 0.0174(6) 0.0168(6) 0.0251(7) 0.0063(5) 0.0085(5) 0.0020(5)
C4 0.0184(6) 0.0157(6) 0.0182(6) 0.0071(5) 0.0056(5) 0.0021(5)
C5 0.0209(7) 0.0178(6) 0.0201(6) 0.0100(5) 0.0089(5) 0.0027(5)
C6 0.0190(7) 0.0185(6) 0.0208(6) 0.0082(5) 0.0102(5) 0.0040(5)
C7 0.0174(6) 0.0202(6) 0.0195(6) 0.0091(5) 0.0053(5) 0.0021(5)
C8 0.0167(6) 0.0131(5) 0.0189(6) 0.0057(5) 0.0077(5) 0.0022(5)
C9 0.0207(7) 0.0174(6) 0.0178(6) 0.0075(5) 0.0081(5) 0.0047(5)
C10 0.0225(7) 0.0187(6) 0.0200(6) 0.0064(5) 0.0115(5) 0.0019(5)
C11 0.0200(7) 0.0148(6) 0.0252(7) 0.0068(5) 0.0118(5) 0.0017(5)
C12 0.0165(6) 0.0151(6) 0.0216(6) 0.0059(5) 0.0072(5) 0.0035(5)
C13 0.0158(6) 0.0135(5) 0.0164(6) 0.0037(5) 0.0059(5) 0.0005(4)
C14 0.0173(6) 0.0132(5) 0.0175(6) 0.0038(5) 0.0069(5) -0.0016(5)
C15 0.0254(7) 0.0152(6) 0.0205(6) 0.0045(5) 0.0115(6) 0.0011(5)
C16 0.0254(8) 0.0169(6) 0.0326(8) 0.0030(5) 0.0188(6) 0.0015(6)
C17 0.0187(7) 0.0196(6) 0.0353(8) 0.0050(5) 0.0133(6) 0.0006(6)
C18 0.0187(7) 0.0184(6) 0.0253(7) 0.0067(5) 0.0071(6) 0.0016(5)
C19 0.0176(6) 0.0140(5) 0.0189(6) 0.0047(5) 0.0088(5) 0.0006(5)
C20 0.0159(6) 0.0153(5) 0.0128(5) 0.0064(5) 0.0043(5) 0.0009(4)
C21 0.0200(7) 0.0175(6) 0.0244(7) 0.0078(5) 0.0110(6) 0.0053(5)
C22 0.0220(7) 0.0155(6) 0.0231(7) 0.0066(5) 0.0089(6) 0.0034(5)
C23 0.0219(7) 0.0184(6) 0.0156(6) 0.0103(5) 0.0051(5) 0.0010(5)
C24 0.0195(7) 0.0232(6) 0.0221(7) 0.0101(6) 0.0100(5) 0.0057(5)
C25 0.0179(6) 0.0177(6) 0.0194(6) 0.0066(5) 0.0083(5) 0.0055(5)
C26 0.0231(7) 0.0209(6) 0.0183(6) 0.0098(6) 0.0065(5) -0.0003(5)
C27 0.0185(6) 0.0194(6) 0.0194(6) 0.0111(5) 0.0094(5) 0.0073(5)
C28 0.0181(7) 0.0235(7) 0.0258(7) 0.0096(6) 0.0085(6) 0.0079(5)
C29 0.0191(7) 0.0339(8) 0.0352(8) 0.0150(6) 0.0142(6) 0.0167(7)
C30 0.0303(8) 0.0388(8) 0.0317(8) 0.0256(7) 0.0213(7) 0.0204(7)
C31 0.0320(8) 0.0297(7) 0.0197(6) 0.0229(6) 0.0135(6) 0.0109(5)
C32 0.0206(7) 0.0211(6) 0.0177(6) 0.0130(5) 0.0081(5) 0.0074(5)
C33 0.0168(6) 0.0167(6) 0.0181(6) 0.0082(5) 0.0066(5) 0.0032(5)
C34 0.0168(6) 0.0149(6) 0.0252(7) 0.0052(5) 0.0061(5) 0.0016(5)
C35 0.0198(7) 0.0164(6) 0.0286(7) 0.0069(5) 0.0104(6) 0.0067(5)
C36 0.0242(7) 0.0213(6) 0.0212(7) 0.0101(6) 0.0110(6) 0.0072(5)
C37 0.0215(7) 0.0173(6) 0.0191(6) 0.0069(5) 0.0089(5) 0.0017(5)
C38 0.0168(6) 0.0138(5) 0.0201(6) 0.0066(5) 0.0091(5) 0.0034(5)
N1 0.0197(6) 0.0142(5) 0.0214(6) 0.0080(4) 0.0114(5) 0.0050(4)
N2 0.0211(6) 0.0207(6) 0.0295(7) 0.0100(5) 0.0073(5) 0.0048(5)
N3 0.0192(6) 0.0134(5) 0.0214(6) 0.0066(4) 0.0114(5) 0.0041(4)
N4 0.0321(7) 0.0249(6) 0.0254(6) 0.0156(6) 0.0088(6) 0.0016(5)
S1 0.01813(17) 0.01941(16) 0.01479(16) 0.00679(13) 0.00496(12) 0.00111(12)
S2 0.02156(18) 0.02175(17) 0.01569(16) 0.00877(14) 0.00468(13) 0.00156(12)

loop_
_atom_site_label
_atom_site_type_symbol
_atom_site_fract_x
_atom_site_fract_y
_atom_site_fract_z
_atom_site_occupancy
_atom_site_symmetry_multiplicity
_atom_site_Wyckoff_symbol
_atom_site_calc_flag
_atom_site_thermal_displace_type
_atom_site_U_iso_or_equiv
C1 C 0.3187(2) 0.1054(1) 0.6573(1) 1.000 2 i d Uani 0.0160(2)
C2 C 0.1797(2) 0.0520(1) 0.6678(1) 1.000 2 i d Uani 0.0190(3)
H2 H 0.1275 0.0970 0.6785 1.000 2 i calc Uiso 0.02300
C3 C 0.1183(2) -0.0653(1) 0.6627(1) 1.000 2 i d Uani 0.0197(3)
H3 H 0.0242 -0.1004 0.6697 1.000 2 i calc Uiso 0.02400
C4 C 0.1941(2) -0.1330(1) 0.6472(1) 1.000 2 i d Uani 0.0176(3)
C5 C 0.3308(2) -0.0808(1) 0.6349(1) 1.000 2 i d Uani 0.0184(3)
H5 H 0.3824 -0.1261 0.6238 1.000 2 i calc Uiso 0.02200
C6 C 0.3921(2) 0.0364(1) 0.6389(1) 1.000 2 i d Uani 0.0183(3)
H6 H 0.4846 0.0708 0.6291 1.000 2 i calc Uiso 0.02200
C7 C 0.1324(2) -0.2547(1) 0.6449(1) 1.000 2 i d Uani 0.0189(3)
C8 C 0.3076(2) 0.2919(1) 0.6914(1) 1.000 2 i d Uani 0.0159(2)
C9 C 0.3065(2) 0.3082(1) 0.7997(1) 1.000 2 i d Uani 0.0183(3)
H9 H 0.3589 0.2774 0.8585 1.000 2 i calc Uiso 0.02200
C10 C 0.2280(2) 0.3698(1) 0.8212(1) 1.000 2 i d Uani 0.0199(3)
H10 H 0.2259 0.3801 0.8947 1.000 2 i calc Uiso 0.02400
C11 C 0.1528(2) 0.4162(1) 0.7360(1) 1.000 2 i d Uani 0.0191(3)
H11 H 0.0984 0.4573 0.7511 1.000 2 i calc Uiso 0.02300
C12 C 0.1569(2) 0.4029(1) 0.6285(1) 1.000 2 i d Uani 0.0177(3)
H12 H 0.1070 0.4359 0.5705 1.000 2 i calc Uiso 0.02100
C13 C 0.2350(2) 0.3406(1) 0.6065(1) 1.000 2 i d Uani 0.0159(2)
C14 C 0.4250(2) 0.3249(1) 0.5126(1) 1.000 2 i d Uani 0.0166(3)
C15 C 0.5128(2) 0.3715(1) 0.4496(1) 1.000 2 i d Uani 0.0206(3)
H15 H 0.4778 0.4065 0.3870 1.000 2 i calc Uiso 0.02500
C16 C 0.6523(2) 0.3665(1) 0.4791(1) 1.000 2 i d Uani 0.0243(3)
H16 H 0.7099 0.3935 0.4334 1.000 2 i calc Uiso 0.02900
C17 C 0.7077(2) 0.3223(1) 0.5744(1) 1.000 2 i d Uani 0.0244(3)
H17 H 0.8045 0.3216 0.5953 1.000 2 i calc Uiso 0.02900
C18 C 0.6222(2) 0.2790(1) 0.6398(1) 1.000 2 i d Uani 0.0212(3)
H18 H 0.6618 0.2515 0.7069 1.000 2 i calc Uiso 0.02500
C19 C 0.4783(2) 0.2760(1) 0.6065(1) 1.000 2 i d Uani 0.0167(3)
C20 C 0.2995(2) 0.2810(1) 0.1559(1) 1.000 2 i d Uani 0.0148(2)
C21 C 0.3733(2) 0.3889(1) 0.1323(1) 1.000 2 i d Uani 0.0197(3)
H21 H 0.4635 0.4046 0.1199 1.000 2 i calc Uiso 0.02400
C22 C 0.3161(2) 0.4731(1) 0.1270(1) 1.000 2 i d Uani 0.0202(3)
H22 H 0.3676 0.5458 0.1112 1.000 2 i calc Uiso 0.02400
C23 C 0.1840(2) 0.4517(1) 0.1448(1) 1.000 2 i d Uani 0.0184(3)
C24 C 0.1113(2) 0.3455(1) 0.1702(1) 1.000 2 i d Uani 0.0204(3)
H24 H 0.0220 0.3306 0.1838 1.000 2 i calc Uiso 0.02400
C25 C 0.1681(2) 0.2612(1) 0.1759(1) 1.000 2 i d Uani 0.0180(3)
H25 H 0.1174 0.1892 0.1935 1.000 2 i calc Uiso 0.02200
C26 C 0.1215(2) 0.5376(1) 0.1327(1) 1.000 2 i d Uani 0.0208(3)
C27 C 0.4434(2) 0.1912(1) 0.0950(1) 1.000 2 i d Uani 0.0172(3)
C28 C 0.5890(2) 0.2703(1) 0.1237(1) 1.000 2 i d Uani 0.0218(3)
H28 H 0.6345 0.3253 0.1904 1.000 2 i calc Uiso 0.02600
C29 C 0.6672(2) 0.2684(1) 0.0541(1) 1.000 2 i d Uani 0.0266(3)
H29 H 0.7643 0.3251 0.0711 1.000 2 i calc Uiso 0.03200
C30 C 0.6045(2) 0.1842(2) -0.0401(1) 1.000 2 i d Uani 0.0270(3)
H30 H 0.6584 0.1841 -0.0877 1.000 2 i calc Uiso 0.03200
C31 C 0.4636(2) 0.1005(1) -0.0650(1) 1.000 2 i d Uani 0.0227(3)
H31 H 0.4233 0.0400 -0.1265 1.000 2 i calc Uiso 0.02700
C32 C 0.3810(2) 0.1056(1) 0.0010(1) 1.000 2 i d Uani 0.0179(3)
C33 C 0.1984(2) -0.0095(1) 0.1034(1) 1.000 2 i d Uani 0.0167(3)
C34 C 0.1214(2) -0.1151(1) 0.1283(1) 1.000 2 i d Uani 0.0197(3)
H34 H 0.0680 -0.1806 0.0709 1.000 2 i calc Uiso 0.02400
C35 C 0.1233(2) -0.1241(1) 0.2372(1) 1.000 2 i d Uani 0.0211(3)
H35 H 0.0690 -0.1954 0.2540 1.000 2 i calc Uiso 0.02500
C36 C 0.2046(2) -0.0289(1) 0.3219(1) 1.000 2 i d Uani 0.0210(3)
H36 H 0.2060 -0.0354 0.3964 1.000 2 i calc Uiso 0.02500
C37 C 0.2838(2) 0.0759(1) 0.2975(1) 1.000 2 i d Uani 0.0191(3)
H37 H 0.3414 0.1404 0.3558 1.000 2 i calc Uiso 0.02300
C38 C 0.2785(2) 0.0862(1) 0.1877(1) 1.000 2 i d Uani 0.0161(2)
N1 N 0.3832(1) 0.2249(1) 0.6670(1) 1.000 2 i d Uani 0.0169(2)
N2 N 0.0850(2) -0.3521(1) 0.6433(1) 1.000 2 i d Uani 0.0237(3)
N3 N 0.3560(1) 0.1945(1) 0.1610(1) 1.000 2 i d Uani 0.0168(2)
N4 N 0.0716(2) 0.6061(1) 0.1211(1) 1.000 2 i d Uani 0.0266(3)
S1 S 0.2442(0) 0.3247(0) 0.4712(0) 1.000 2 i d Uani 0.01791(9)
S2 S 0.1975(0) 0.0041(0) -0.0345(0) 1.000 2 i d Uani 0.02016(9)
Dummy . 0.5248 1.1867 1.0281 . 2 i dum . .

loop_
_atom_type_symbol
_atom_type_radius_bond
C 1.200
H 1.200
N 1.200
S 1.200

loop_
_geom_angle_atom_site_label_1
_geom_angle_atom_site_label_2
_geom_angle_atom_site_label_3
_geom_angle
_geom_angle_publ_flag
N1 C1 C2 120.34(11) no
N1 C1 C6 121.11(12) no
C2 C1 C6 118.55(12) no
C3 C2 C1 120.56(12) no
C3 C2 H2 119.70 no
C1 C2 H2 119.70 no
C2 C3 C4 120.44(13) no
C2 C3 H3 119.80 no
C4 C3 H3 119.80 no
C5 C4 C3 119.25(12) no
C5 C4 C7 120.19(12) no
C3 C4 C7 120.56(13) no
C6 C5 C4 120.59(12) no
C6 C5 H5 119.70 no
C4 C5 H5 119.70 no
C5 C6 C1 120.57(13) no
C5 C6 H6 119.70 no
C1 C6 H6 119.70 no
N2 C7 C4 179.05(15) no
C13 C8 C9 120.03(12) no
C13 C8 N1 119.76(12) no
C9 C8 N1 120.21(12) no
C10 C9 C8 119.59(13) no
C10 C9 H9 120.20 no
C8 C9 H9 120.20 no
C11 C10 C9 120.44(13) no
C11 C10 H10 119.80 no
C9 C10 H10 119.80 no
C10 C11 C12 120.21(12) no
C10 C11 H11 119.90 no
C12 C11 H11 119.90 no
C11 C12 C13 119.48(13) no
C11 C12 H12 120.30 no
C13 C12 H12 120.30 no
C8 C13 C12 120.21(12) no
C8 C13 S1 119.56(10) no
C12 C13 S1 120.23(11) no
C15 C14 C19 120.22(13) no
C15 C14 S1 119.54(11) no
C19 C14 S1 120.22(10) no
C16 C15 C14 119.43(14) no
C16 C15 H15 120.30 no
C14 C15 H15 120.30 no
C17 C16 C15 120.45(14) no
C17 C16 H16 119.80 no
C15 C16 H16 119.80 no
C16 C17 C18 120.22(14) no
C16 C17 H17 119.90 no
C18 C17 H17 119.90 no
C19 C18 C17 119.70(14) no
C19 C18 H18 120.10 no
C17 C18 H18 120.10 no
C18 C19 C14 119.73(13) no
C18 C19 N1 121.39(13) no
C14 C19 N1 118.87(12) no
C25 C20 C21 118.20(12) no
C25 C20 N3 120.41(12) no
C21 C20 N3 121.39(12) no
C22 C21 C20 120.76(13) no
C22 C21 H21 119.60 no
C20 C21 H21 119.60 no
C21 C22 C23 120.52(13) no
C21 C22 H22 119.70 no
C23 C22 H22 119.70 no
C22 C23 C24 119.15(12) no
C22 C23 C26 119.90(13) no
C24 C23 C26 120.91(13) no
C25 C24 C23 120.56(13) no
C25 C24 H24 119.70 no
C23 C24 H24 119.70 no
C24 C25 C20 120.79(13) no
C24 C25 H25 119.60 no
C20 C25 H25 119.60 no
N4 C26 C23 178.70(16) no
C28 C27 C32 119.74(13) no
C28 C27 N3 121.40(12) no
C32 C27 N3 118.85(12) no
C29 C28 C27 119.67(14) no
C29 C28 H28 120.20 no
C27 C28 H28 120.20 no
C30 C29 C28 120.44(15) no
C30 C29 H29 119.80 no
C28 C29 H29 119.80 no
C31 C30 C29 120.22(14) no
C31 C30 H30 119.90 no
C29 C30 H30 119.90 no
C30 C31 C32 119.59(14) no
C30 C31 H31 120.20 no
C32 C31 H31 120.20 no
C27 C32 C31 120.08(14) no
C27 C32 S2 119.89(10) no
C31 C32 S2 120.04(11) no
C38 C33 C34 120.23(13) no
C38 C33 S2 119.24(10) no
C34 C33 S2 120.52(10) no
C35 C34 C33 119.69(13) no
C35 C34 H34 120.20 no
C33 C34 H34 120.20 no
C34 C35 C36 120.14(13) no
C34 C35 H35 119.90 no
C36 C35 H35 119.90 no
C35 C36 C37 120.13(13) no
C35 C36 H36 119.90 no
C37 C36 H36 119.90 no
C38 C37 C36 119.91(13) no
C38 C37 H37 120.00 no
C36 C37 H37 120.00 no
C37 C38 C33 119.85(12) no
C37 C38 N3 120.40(12) no
C33 C38 N3 119.75(12) no
C1 N1 C19 120.1(1) no
C1 N1 C8 119.08(11) no
C19 N1 C8 114.99(11) no
C20 N3 C38 119.48(11) no
C20 N3 C27 119.89(11) no
C38 N3 C27 115.07(10) no
C14 S1 C13 98.51(6) no
C32 S2 C33 98.39(6) no

loop_
_geom_bond_atom_site_label_1
_geom_bond_atom_site_label_2
_geom_bond_site_symmetry_2
_geom_bond_distance
_geom_bond_publ_flag
C1 N1 . 1.4024(16) no
C1 C2 . 1.406(2) no
C1 C6 . 1.4084(18) no
C2 C3 . 1.3826(19) no
C2 H2 . 0.9500 no
C3 C4 . 1.4029(18) no
C3 H3 . 0.9500 no
C4 C5 . 1.393(2) no
C4 C7 . 1.4380(19) no
C5 C6 . 1.3829(19) no
C5 H5 . 0.9500 no
C6 H6 . 0.9500 no
C7 N2 . 1.1511(19) no
C8 C13 . 1.3920(19) no
C8 C9 . 1.3950(18) no
C8 N1 . 1.4345(16) no
C9 C10 . 1.3915(19) no
C9 H9 . 0.9500 no
C10 C11 . 1.388(2) no
C10 H10 . 0.9500 no
C11 C12 . 1.3925(19) no
C11 H11 . 0.9500 no
C12 C13 . 1.3981(18) no
C12 H12 . 0.9500 no
C13 S1 . 1.7680(13) no
C14 C15 . 1.3920(19) no
C14 C19 . 1.399(2) no
C14 S1 . 1.7658(14) no
C15 C16 . 1.392(2) no
C15 H15 . 0.9500 no
C16 C17 . 1.384(2) no
C16 H16 . 0.9500 no
C17 C18 . 1.393(2) no
C17 H17 . 0.9500 no
C18 C19 . 1.392(2) no
C18 H18 . 0.9500 no
C19 N1 . 1.4318(17) no
C20 C25 . 1.4014(19) no
C20 C21 . 1.4025(18) no
C20 N3 . 1.4095(16) no
C21 C22 . 1.3866(19) no
C21 H21 . 0.9500 no
C22 C23 . 1.391(2) no
C22 H22 . 0.9500 no
C23 C24 . 1.392(2) no
C23 C26 . 1.4408(19) no
C24 C25 . 1.3851(19) no
C24 H24 . 0.9500 no
C25 H25 . 0.9500 no
C26 N4 . 1.1481(19) no
C27 C28 . 1.393(2) no
C27 C32 . 1.3978(19) no
C27 N3 . 1.4343(16) no
C28 C29 . 1.390(2) no
C28 H28 . 0.9500 no
C29 C30 . 1.388(2) no
C29 H29 . 0.9500 no
C30 C31 . 1.386(2) no
C30 H30 . 0.9500 no
C31 C32 . 1.3978(19) no
C31 H31 . 0.9500 no
C32 S2 . 1.7639(15) no
C33 C38 . 1.3926(18) no
C33 C34 . 1.3960(19) no
C33 S2 . 1.7655(14) no
C34 C35 . 1.389(2) no
C34 H34 . 0.9500 no
C35 C36 . 1.392(2) no
C35 H35 . 0.9500 no
C36 C37 . 1.3926(19) no
C36 H36 . 0.9500 no
C37 C38 . 1.3918(19) no
C37 H37 . 0.9500 no
C38 N3 . 1.4334(17) no
Dummy Dummy 2_677 4.5886(4) no

loop_
_geom_torsion_atom_site_label_1
_geom_torsion_atom_site_label_2
_geom_torsion_atom_site_label_3
_geom_torsion_atom_site_label_4
_geom_torsion
_geom_torsion_publ_flag
N1 C1 C2 C3 -177.47(13) no
C6 C1 C2 C3 1.4(2) no
C1 C2 C3 C4 0.2(2) no
C2 C3 C4 C5 -1.2(2) no
C2 C3 C4 C7 178.33(13) no
C3 C4 C5 C6 0.6(2) no
C7 C4 C5 C6 -178.96(13) no
C4 C5 C6 C1 1.1(2) no
N1 C1 C6 C5 176.83(13) no
C2 C1 C6 C5 -2.1(2) no
C5 C4 C7 N2 19.(9) no
C3 C4 C7 N2 -161.(9) no
C13 C8 C9 C10 2.2(2) no
N1 C8 C9 C10 -177.56(12) no
C8 C9 C10 C11 -0.9(2) no
C9 C10 C11 C12 -0.8(2) no
C10 C11 C12 C13 1.2(2) no
C9 C8 C13 C12 -1.9(2) no
N1 C8 C13 C12 177.87(12) no
C9 C8 C13 S1 177.22(10) no
N1 C8 C13 S1 -2.97(17) no
C11 C12 C13 C8 0.2(2) no
C11 C12 C13 S1 -178.92(10) no
C19 C14 C15 C16 1.6(2) no
S1 C14 C15 C16 -176.84(10) no
C14 C15 C16 C17 -4.2(2) no
C15 C16 C17 C18 2.1(2) no
C16 C17 C18 C19 2.5(2) no
C17 C18 C19 C14 -5.0(2) no
C17 C18 C19 N1 175.60(12) no
C15 C14 C19 C18 2.96(19) no
S1 C14 C19 C18 -178.56(10) no
C15 C14 C19 N1 -177.65(11) no
S1 C14 C19 N1 0.83(16) no
C25 C20 C21 C22 -1.1(2) no
N3 C20 C21 C22 179.69(13) no
C20 C21 C22 C23 -0.2(2) no
C21 C22 C23 C24 1.3(2) no
C21 C22 C23 C26 -176.47(13) no
C22 C23 C24 C25 -1.1(2) no
C26 C23 C24 C25 176.61(13) no
C23 C24 C25 C20 -0.2(2) no
C21 C20 C25 C24 1.3(2) no
N3 C20 C25 C24 -179.52(12) no
C22 C23 C26 N4 56.(7) no
C24 C23 C26 N4 -121.(7) no
C32 C27 C28 C29 4.5(2) no
N3 C27 C28 C29 -176.36(13) no
C27 C28 C29 C30 -3.7(2) no
C28 C29 C30 C31 -0.7(2) no
C29 C30 C31 C32 4.2(2) no
C28 C27 C32 C31 -1.0(2) no
N3 C27 C32 C31 179.84(12) no
C28 C27 C32 S2 179.17(11) no
N3 C27 C32 S2 0.03(17) no
C30 C31 C32 C27 -3.3(2) no
C30 C31 C32 S2 176.47(11) no
C38 C33 C34 C35 0.9(2) no
S2 C33 C34 C35 -179.93(11) no
C33 C34 C35 C36 -1.6(2) no
C34 C35 C36 C37 0.3(2) no
C35 C36 C37 C38 1.7(2) no
C36 C37 C38 C33 -2.4(2) no
C36 C37 C38 N3 178.10(13) no
C34 C33 C38 C37 1.1(2) no
S2 C33 C38 C37 -178.08(11) no
C34 C33 C38 N3 -179.39(12) no
S2 C33 C38 N3 1.43(17) no
C2 C1 N1 C19 -149.74(13) no
C6 C1 N1 C19 31.39(19) no
C2 C1 N1 C8 2.04(19) no
C6 C1 N1 C8 -176.84(12) no
C18 C19 N1 C1 -73.98(17) no
C14 C19 N1 C1 106.63(15) no
C18 C19 N1 C8 133.15(13) no
C14 C19 N1 C8 -46.24(16) no
C13 C8 N1 C1 -105.48(15) no
C9 C8 N1 C1 74.33(17) no
C13 C8 N1 C19 47.69(17) no
C9 C8 N1 C19 -132.51(13) no
C25 C20 N3 C38 -0.51(19) no
C21 C20 N3 C38 178.68(12) no
C25 C20 N3 C27 151.91(13) no
C21 C20 N3 C27 -28.90(19) no
C37 C38 N3 C20 -73.76(17) no
C33 C38 N3 C20 106.73(14) no
C37 C38 N3 C27 132.54(13) no
C33 C38 N3 C27 -46.96(17) no
C28 C27 N3 C20 73.21(18) no
C32 C27 N3 C20 -107.66(14) no
C28 C27 N3 C38 -133.21(14) no
C32 C27 N3 C38 45.93(17) no
C15 C14 S1 C13 -147.20(11) no
C19 C14 S1 C13 34.31(11) no
C8 C13 S1 C14 -33.10(12) no
C12 C13 S1 C14 146.05(11) no
C27 C32 S2 C33 -35.74(12) no
C31 C32 S2 C33 144.44(11) no
C38 C33 S2 C32 34.90(12) no
C34 C33 S2 C32 -144.28(11) no

loop_
_cod_changelog_entry_id
_cod_changelog_entry_author
_cod_changelog_entry_date
_cod_changelog_entry_text
1 'Vaitkus, Antanas' 2023-10-28T02:36:13+03:00
;
 Marked the 'Dummy' atom site as a dummy atom site.
;
